data_7720810
loop_
_publ_author_name
'Gonz&#xe1;lez, Jonay'
'Fagundes, Vinicius K.'
'Hay, Moya A.'
'Dallerba, Elena'
'Massi, Massimiliano'
'Hall, Christopher R.'
'Giansiracusa, Marcus J.'
'Boskovic, Colette'

_publ_section_title
;
 Correlating luminescence and single-molecule magnetism for two series of
 heteroleptic lanthanoid complexes.
;
_journal_issue 4
_journal_name_full 'Dalton transactions (Cambridge, England : 2003)'
_journal_page_first 1792
_journal_page_last 1805
_journal_paper_doi 10.1039/d5dt02364e
_journal_volume 55
_journal_year 2026
_chemical_formula_moiety 'C18 H18 N7 O9 Tm, C2 H3 N'
_chemical_formula_sum 'C20 H21 N8 O9 Tm'
_chemical_formula_weight 686.38
_chemical_name_systematic MH3-017-TmNO3
_space_group_crystal_system monoclinic
_space_group_IT_number 15
_space_group_name_Hall '-C 2yc'
_space_group_name_H-M_alt 'C 1 2/c 1'
_atom_sites_solution_hydrogens geom
_atom_sites_solution_primary dual
_audit_creation_date 2025-12-05
_audit_creation_method
;
Olex2 1.5
(compiled 2025.04.05 svn.rf049d14d for OlexSys, GUI svn.r7224)
;
_audit_update_record
;
2025-12-04 deposited with the CCDC.	2025-12-18 downloaded from the CCDC.
;
_cell_angle_alpha 90
_cell_angle_beta 99.6960(10)
_cell_angle_gamma 90
_cell_formula_units_Z 8
_cell_length_a 21.7771(2)
_cell_length_b 8.26530(10)
_cell_length_c 27.1649(2)
_cell_measurement_reflns_used 22795
_cell_measurement_temperature 100.01(11)
_cell_measurement_theta_max 79.7770
_cell_measurement_theta_min 3.2830
_cell_volume 4819.68(8)
_computing_cell_refinement 'CrysAlisPro 1.171.42.49 (Rigaku OD, 2022)'
_computing_data_collection 'CrysAlisPro 1.171.42.49 (Rigaku OD, 2022)'
_computing_data_reduction 'CrysAlisPro 1.171.42.49 (Rigaku OD, 2022)'
_computing_molecular_graphics 'Olex2 1.5 (Dolomanov et al., 2009)'
_computing_publication_material 'Olex2 1.5 (Dolomanov et al., 2009)'
_computing_structure_refinement 'SHELXL 2018/3 (Sheldrick, 2015)'
_computing_structure_solution 'SHELXT 2018/2 (Sheldrick, 2018)'
_diffrn_ambient_environment N~2~
_diffrn_ambient_temperature 100.01(11)
_diffrn_detector 'Bruker APEX2 area detector'
_diffrn_detector_area_resol_mean 7.9
_diffrn_detector_type 'CCD area detector'
_diffrn_measured_fraction_theta_full 0.999
_diffrn_measured_fraction_theta_max 0.988
_diffrn_measurement_details
;
List of Runs (angles in degrees, time in seconds):

  # Type    Start    End  Width  t~exp~   \w     \q     \k     \f   Frames
#--------------------------------------------------------------------------
  1  \w    -78.00 -25.00   0.50    0.55    --  -47.51 -77.00-175.00  106
  2  \w   -117.00 -84.00   0.50    0.55    --  -47.51 -77.00-175.00   66
  3  \w     28.00 119.00   0.50    0.55    --   47.51  77.00 -49.00  182
  4  \w     23.00  49.00   0.50    0.55    --   47.51 -77.00-175.00   52
  5  \w   -140.00-115.00   0.50    2.21    --  -91.75 -77.00-175.00   50
  6  \w    -79.00 -45.00   0.50    2.21    --  -91.75  77.00 -49.00   68
  7  \w     72.00  97.00   0.50    2.21    --  113.25 -77.00-175.00   50
  8  \w    151.00 177.00   0.50    2.21    --  113.25  77.00 -49.00   52
  9  \w    -47.00 -22.00   0.50    0.55    --  -47.51  77.00 -49.00   50
 10  \w    -85.00 -27.00   0.50    0.55    --  -47.51 125.00 -60.00  116
 11  \w    -85.00 -13.00   0.50    0.55    --  -47.51 125.00  90.00  144
 12  \w   -114.00 -46.00   0.50    0.55    --  -47.51 -38.00  30.00  136
 13  \w    -51.00 -21.00   0.50    2.21    --  -91.75  45.00 150.00   60
 14  \w    -46.00 -21.00   0.50    2.21    --  -91.75  45.00 -90.00   50
 15  \w     67.00 105.00   0.50    2.21    --  113.25 -94.00 -60.00   76
 16  \w     84.00 111.00   0.50    2.21    --  113.25-125.00  60.00   54
 17  \w     76.00 105.00   0.50    2.21    --  113.25 -94.00  60.00   58
 18  \w     56.00  82.00   0.50    2.21    --  113.25-125.00  60.00   52
 19  \w     42.00 101.00   0.50    2.21    --  113.25 -77.00  60.00  118
 20  \w     42.00  67.00   0.50    2.21    --  113.25 -94.00-120.00   50
 21  \w     81.00 106.00   0.50    2.21    --  113.25 -94.00-120.00   50
 22  \w    105.00 177.00   0.50    2.21    --  113.25  45.00-180.00  144
 23  \w     85.00 111.00   0.50    2.21    --  113.25-125.00-180.00   52
 24  \w     49.00  75.00   0.50    2.21    --  113.25 -94.00  60.00   52
 25  \w     45.00  83.00   0.50    2.21    --  113.25 -94.00-180.00   76
 26  \w     43.00  69.00   0.50    2.21    --  113.25 -61.00  60.00   52
 27  \w    104.00 139.00   0.50    2.21    --  113.25  15.00 120.00   70
 28  \w     44.00  70.00   0.50    2.21    --  113.25 -61.00-120.00   52
 29  \w     59.00  95.00   0.50    2.21    --  113.25 -77.00   0.00   72
 30  \w    112.00 177.00   0.50    2.21    --  113.25  30.00 -30.00  130
 31  \w     46.00  76.00   0.50    2.21    --  113.25-125.00-180.00   60
 32  \w    101.00 178.00   0.50    2.21    --  113.25  15.00  30.00  154
 33  \w     46.00  74.00   0.50    2.21    --  113.25 -94.00-150.00   56
 34  \w     50.00  76.00   0.50    2.21    --  113.25 -94.00 -90.00   52
 35  \w     81.00 106.00   0.50    2.21    --  113.25 -94.00 -90.00   50
 36  \w    103.00 128.00   0.50    2.21    --  113.25  30.00  60.00   50
 37  \w    133.00 165.00   0.50    2.21    --  113.25  30.00  60.00   64
 38  \w     42.00  98.00   0.50    2.21    --  113.25 -77.00 -30.00  112
 39  \w     65.00 103.00   0.50    2.21    --  113.25 -94.00 120.00   76
 40  \w     42.00  68.00   0.50    2.21    --  113.25 -61.00  90.00   52
 41  \w    103.00 177.00   0.50    2.21    --  113.25  30.00 -90.00  148
 42  \w     80.00 106.00   0.50    2.21    --  113.25 -94.00-150.00   52
 43  \w    103.00 168.00   0.50    2.21    --  113.25  45.00 -60.00  130
 44  \w     46.00  71.00   0.50    2.21    --  113.25 -61.00 -90.00   50
 45  \w     79.00 104.00   0.50    2.21    --  113.25 -94.00  30.00   50
 46  \w     81.00 106.00   0.50    2.21    --  113.25 -94.00 150.00   50
 47  \w    106.00 156.00   0.50    2.21    --  113.25  15.00-120.00  100
 48  \w    103.00 152.00   0.50    2.21    --  113.25  45.00 120.00   98
 49  \w     46.00  71.00   0.50    2.21    --  113.25 -61.00-150.00   50
 50  \w     42.00  67.00   0.50    2.21    --  113.25 -61.00  30.00   50
 51  \w     44.00  69.00   0.50    2.21    --  113.25 -61.00 120.00   50
 52  \w     70.00  95.00   0.50    2.21    --  113.25 -77.00-120.00   50
 53  \w     58.00  91.00   0.50    2.21    --  113.25 -77.00 -60.00   66
 54  \w     44.00  71.00   0.50    2.21    --  113.25 -61.00 -30.00   54
;
_diffrn_measurement_device 'three-circle diffractometer'
_diffrn_measurement_device_type 'Bruker SMART APEX2 area detector'
_diffrn_measurement_method '\w and \f scans'
_diffrn_orient_matrix_type 'CrysAlisPro convention (1999,Acta A55,543-557)'
_diffrn_orient_matrix_UB_11 -0.0630057000
_diffrn_orient_matrix_UB_12 0.0043097000
_diffrn_orient_matrix_UB_13 0.0186176000
_diffrn_orient_matrix_UB_21 0.0263037000
_diffrn_orient_matrix_UB_22 -0.1141392000
_diffrn_orient_matrix_UB_23 0.0433201000
_diffrn_orient_matrix_UB_31 0.0220949000
_diffrn_orient_matrix_UB_32 0.1473496000
_diffrn_orient_matrix_UB_33 0.0329463000
_diffrn_radiation_monochromator 'mirror optics'
_diffrn_radiation_probe x-ray
_diffrn_radiation_type 'Cu K\a'
_diffrn_radiation_wavelength 1.54184
_diffrn_reflns_av_R_equivalents 0.0335
_diffrn_reflns_av_unetI/netI 0.0194
_diffrn_reflns_Laue_measured_fraction_full 0.999
_diffrn_reflns_Laue_measured_fraction_max 0.988
_diffrn_reflns_limit_h_max 27
_diffrn_reflns_limit_h_min -27
_diffrn_reflns_limit_k_max 10
_diffrn_reflns_limit_k_min -9
_diffrn_reflns_limit_l_max 34
_diffrn_reflns_limit_l_min -33
_diffrn_reflns_number 31169
_diffrn_reflns_point_group_measured_fraction_full 0.999
_diffrn_reflns_point_group_measured_fraction_max 0.988
_diffrn_reflns_theta_full 67.684
_diffrn_reflns_theta_max 80.205
_diffrn_reflns_theta_min 3.301
_diffrn_source 'microfocus sealed X-ray tube'
_diffrn_source_type 'Incoatec I\ms'
_exptl_absorpt_coefficient_mu 7.508
_exptl_absorpt_correction_T_max 1.000
_exptl_absorpt_correction_T_min 0.320
_exptl_absorpt_correction_type gaussian
_exptl_absorpt_process_details
;
CrysAlisPro 1.171.42.49 (Rigaku Oxford Diffraction, 2022)
Numerical absorption correction based on gaussian integration over
a multifaceted crystal model
Empirical absorption correction using spherical harmonics,
implemented in SCALE3 ABSPACK scaling algorithm.
;
_exptl_crystal_colour 'clear whiteish colourless'
_exptl_crystal_colour_lustre clear
_exptl_crystal_colour_modifier whiteish
_exptl_crystal_colour_primary colourless
_exptl_crystal_density_diffrn 1.892
_exptl_crystal_description needle
_exptl_crystal_F_000 2704
_exptl_crystal_preparation 'Magnetic properties'
_exptl_crystal_recrystallization_method 'Re-crystallisation from solvent: Acetonitrile/diisopropyl ether'
_exptl_crystal_size_max 0.982
_exptl_crystal_size_mid 0.057
_exptl_crystal_size_min 0.048
_refine_diff_density_max 0.949
_refine_diff_density_min -1.186
_refine_diff_density_rms 0.116
_refine_ls_extinction_coef 0.000073(10)
_refine_ls_extinction_expression Fc^*^=kFc[1+0.001xFc^2^\l^3^/sin(2\q)]^-1/4^
_refine_ls_extinction_method 'SHELXL-2018/3 (Sheldrick 2018)'
_refine_ls_goodness_of_fit_ref 1.078
_refine_ls_hydrogen_treatment constr
_refine_ls_matrix_type full
_refine_ls_number_parameters 345
_refine_ls_number_reflns 5211
_refine_ls_number_restraints 0
_refine_ls_restrained_S_all 1.078
_refine_ls_R_factor_all 0.0278
_refine_ls_R_factor_gt 0.0272
_refine_ls_shift/su_max 0.002
_refine_ls_shift/su_mean 0.000
_refine_ls_structure_factor_coef Fsqd
_refine_ls_weighting_details 'w=1/[\s^2^(Fo^2^)+(0.0533P)^2^+10.0979P] where P=(Fo^2^+2Fc^2^)/3'
_refine_ls_weighting_scheme calc
_refine_ls_wR_factor_gt 0.0779
_refine_ls_wR_factor_ref 0.0784
_reflns_Friedel_coverage 0.000
_reflns_number_gt 5067
_reflns_number_total 5211
_reflns_threshold_expression 'I > 2\s(I)'
_cod_data_source_file d5dt02364e2.cif
_cod_data_source_block tmno3_redabs
_cod_database_code 7720810
_shelx_shelxl_version_number 2018/3
_chemical_oxdiff_formula C20H21O9N8Tm
_chemical_oxdiff_usercomment '100 K'
_shelx_space_group_comment
;
The symmetry employed for this shelxl refinement is uniquely defined
by the following loop, which should always be used as a source of
symmetry information in preference to the above space-group names.
They are only intended as comments.
;
_shelx_estimated_absorpt_t_max 0.715
_shelx_estimated_absorpt_t_min 0.051
_olex2_refinement_description
;
1. Fixed Uiso
 At 1.2 times of:
  All C(H) groups, All C(H,H) groups
 At 1.5 times of:
  All C(H,H,H) groups
2.a Secondary CH2 refined with riding coordinates:
 C1(H1A,H1B), C7(H7A,H7B), C13(H13A,H13B)
2.b Aromatic/amide H refined with riding coordinates:
 C3(H3), C4(H4), C5(H5), C6(H6), C9(H9), C10(H10), C11(H11), C12(H12),
 C15(H15), C16(H16), C17(H17), C18(H18)
2.c Idealised Me refined as rotating group:
 C20(H20A,H20B,H20C)
;
_ins_header
;
TITL TmNO3_REDABS in C2/c 
REM C2/c (#15 in standard setting)
CELL 1.54184  21.777098   8.265319  27.164864  90.0000  99.6959  90.0000
ZERR    8.00   0.000180   0.000061   0.000214   0.0000   0.0008   0.0000
LATT  7
SYMM -x, y,-z+1/2 
SFAC C H N O Tm
UNIT 160.00 168.00 64.00 72.00 8.00
REM  CrysAlisPro recorded range (K): Min=99.9; max=100.1; aver:100.0
TEMP -173
SIZE 0.05 0.06 0.98
TREF
HKLF 4
END
;
_olex2_submission_special_instructions 'No special instructions were received'
_oxdiff_exptl_absorpt_empirical_details
;
Empirical correction (ABSPACK) includes:
- Absorption correction using spherical harmonics
- Frame scaling
;
_oxdiff_exptl_absorpt_empirical_full_max 2.332
_oxdiff_exptl_absorpt_empirical_full_min 0.697

loop_
_space_group_symop_operation_xyz
'x, y, z'
'-x, y, -z+1/2'
'x+1/2, y+1/2, z'
'-x+1/2, y+1/2, -z+1/2'
'-x, -y, -z'
'x, -y, z-1/2'
'-x+1/2, -y+1/2, -z'
'x+1/2, -y+1/2, z-1/2'

loop_
_atom_site_label
_atom_site_type_symbol
_atom_site_fract_x
_atom_site_fract_y
_atom_site_fract_z
_atom_site_U_iso_or_equiv
_atom_site_adp_type
_atom_site_occupancy
_atom_site_site_symmetry_order
_atom_site_calc_flag
_atom_site_refinement_flags_posn
_atom_site_refinement_flags_adp
_atom_site_refinement_flags_occupancy
_atom_site_disorder_assembly
_atom_site_disorder_group
Tm1 Tm 0.62120(2) 0.68315(2) 0.38669(2) 0.01331(7) Uani 1 1 d . . . . .
O1 O 0.51364(8) 0.7500(2) 0.39841(6) 0.0192(3) Uani 1 1 d . . . . .
O2 O 0.58542(8) 0.9293(2) 0.41982(6) 0.0187(3) Uani 1 1 d . . . . .
O3 O 0.49015(10) 0.9784(3) 0.43117(8) 0.0322(5) Uani 1 1 d . . . . .
O4 O 0.70475(9) 0.7896(2) 0.44884(7) 0.0206(4) Uani 1 1 d . . . . .
O5 O 0.69337(8) 0.8968(2) 0.37553(6) 0.0189(3) Uani 1 1 d . . . . .
O6 O 0.76574(9) 0.9874(2) 0.43448(8) 0.0281(4) Uani 1 1 d . . . . .
O7 O 0.63853(9) 0.67663(19) 0.29842(7) 0.0197(4) Uani 1 1 d . . . . .
O8 O 0.57149(9) 0.8459(2) 0.31781(7) 0.0198(3) Uani 1 1 d . . . . .
O9 O 0.59467(10) 0.8491(3) 0.24246(7) 0.0269(4) Uani 1 1 d . . . . .
N1 N 0.63322(9) 0.3908(2) 0.41441(7) 0.0144(4) Uani 1 1 d . . . . .
N2 N 0.60582(10) 0.6207(3) 0.47799(8) 0.0178(4) Uani 1 1 d . . . . .
N3 N 0.72443(10) 0.5487(2) 0.37737(8) 0.0175(4) Uani 1 1 d . . . . .
N4 N 0.54316(9) 0.4905(2) 0.33817(7) 0.0150(4) Uani 1 1 d . . . . .
N5 N 0.52819(10) 0.8897(3) 0.41689(8) 0.0183(4) Uani 1 1 d . . . . .
N6 N 0.72284(9) 0.8935(2) 0.42035(8) 0.0186(4) Uani 1 1 d . . . . .
N7 N 0.60152(10) 0.7926(3) 0.28458(8) 0.0183(4) Uani 1 1 d . . . . .
C1 C 0.59024(11) 0.3446(3) 0.44876(9) 0.0163(4) Uani 1 1 d . . . . .
H1A H 0.602779 0.238316 0.464001 0.020 Uiso 1 1 calc R U . . .
H1B H 0.547455 0.334228 0.429755 0.020 Uiso 1 1 calc R U . . .
C2 C 0.59094(10) 0.4687(3) 0.48910(9) 0.0158(4) Uani 1 1 d . . . . .
C3 C 0.57575(11) 0.4255(3) 0.53510(9) 0.0188(5) Uani 1 1 d . . . . .
H3 H 0.565446 0.316791 0.541599 0.023 Uiso 1 1 calc R U . . .
C4 C 0.57594(12) 0.5434(3) 0.57111(9) 0.0220(5) Uani 1 1 d . . . . .
H4 H 0.564810 0.517549 0.602525 0.026 Uiso 1 1 calc R U . . .
C5 C 0.59260(13) 0.7004(3) 0.56079(10) 0.0231(5) Uani 1 1 d . . . . .
H5 H 0.594059 0.783258 0.585203 0.028 Uiso 1 1 calc R U . . .
C6 C 0.60705(12) 0.7334(3) 0.51402(9) 0.0207(5) Uani 1 1 d . . . . .
H6 H 0.618406 0.840838 0.507008 0.025 Uiso 1 1 calc R U . . .
C7 C 0.69808(11) 0.3665(3) 0.43991(9) 0.0175(4) Uani 1 1 d . . . . .
H7A H 0.705225 0.250152 0.447450 0.021 Uiso 1 1 calc R U . . .
H7B H 0.704870 0.426483 0.471913 0.021 Uiso 1 1 calc R U . . .
C8 C 0.74357(11) 0.4244(3) 0.40790(9) 0.0168(4) Uani 1 1 d . . . . .
C9 C 0.80176(12) 0.3518(3) 0.40989(10) 0.0205(5) Uani 1 1 d . . . . .
H9 H 0.814137 0.265280 0.432380 0.025 Uiso 1 1 calc R U . . .
C10 C 0.84118(11) 0.4075(3) 0.37873(10) 0.0231(5) Uani 1 1 d . . . . .
H10 H 0.881174 0.360544 0.379632 0.028 Uiso 1 1 calc R U . . .
C11 C 0.82114(12) 0.5334(3) 0.34603(10) 0.0229(5) Uani 1 1 d . . . . .
H11 H 0.846808 0.572581 0.323621 0.027 Uiso 1 1 calc R U . . .
C12 C 0.76329(12) 0.6005(3) 0.34675(9) 0.0198(5) Uani 1 1 d . . . . .
H12 H 0.750092 0.687425 0.324610 0.024 Uiso 1 1 calc R U . . .
C13 C 0.61916(11) 0.2866(3) 0.36897(9) 0.0161(4) Uani 1 1 d . . . . .
H13A H 0.619773 0.171207 0.378797 0.019 Uiso 1 1 calc R U . . .
H13B H 0.651071 0.303303 0.347461 0.019 Uiso 1 1 calc R U . . .
C14 C 0.55598(12) 0.3308(3) 0.34093(10) 0.0163(5) Uani 1 1 d . . . . .
C15 C 0.51383(12) 0.2137(3) 0.31954(9) 0.0182(5) Uani 1 1 d . . . . .
H15 H 0.523921 0.102013 0.323153 0.022 Uiso 1 1 calc R U . . .
C16 C 0.45700(12) 0.2625(3) 0.29293(9) 0.0193(5) Uani 1 1 d . . . . .
H16 H 0.427423 0.185001 0.277940 0.023 Uiso 1 1 calc R U . . .
C17 C 0.44404(11) 0.4270(3) 0.28855(9) 0.0181(5) Uani 1 1 d . . . . .
H17 H 0.405647 0.464081 0.270109 0.022 Uiso 1 1 calc R U . . .
C18 C 0.48808(11) 0.5362(3) 0.31155(9) 0.0170(4) Uani 1 1 d . . . . .
H18 H 0.478968 0.648504 0.308383 0.020 Uiso 1 1 calc R U . . .
N8 N 0.69379(13) 0.2341(4) 0.26936(10) 0.0349(6) Uani 1 1 d . . . . .
C19 C 0.73685(14) 0.1617(4) 0.28596(11) 0.0268(6) Uani 1 1 d . . . . .
C20 C 0.79224(14) 0.0697(4) 0.30656(12) 0.0300(6) Uani 1 1 d . . . . .
H20A H 0.793958 -0.029391 0.287034 0.045 Uiso 1 1 calc R U . . .
H20B H 0.790617 0.041410 0.341352 0.045 Uiso 1 1 calc R U . . .
H20C H 0.829429 0.135168 0.305165 0.045 Uiso 1 1 calc R U . . .

loop_
_atom_site_aniso_label
_atom_site_aniso_U_11
_atom_site_aniso_U_22
_atom_site_aniso_U_33
_atom_site_aniso_U_23
_atom_site_aniso_U_13
_atom_site_aniso_U_12
Tm1 0.01533(10) 0.01083(10) 0.01415(10) 0.00108(4) 0.00359(6) 0.00046(4)
O1 0.0234(8) 0.0146(8) 0.0200(8) -0.0022(7) 0.0051(7) -0.0015(6)
O2 0.0189(8) 0.0150(8) 0.0224(8) 0.0001(6) 0.0042(6) -0.0006(6)
O3 0.0266(10) 0.0283(10) 0.0429(12) -0.0109(9) 0.0094(8) 0.0068(8)
O4 0.0221(9) 0.0202(8) 0.0195(9) 0.0019(7) 0.0038(7) -0.0003(7)
O5 0.0199(8) 0.0178(8) 0.0191(8) 0.0009(6) 0.0034(6) -0.0009(7)
O6 0.0238(9) 0.0251(10) 0.0347(10) -0.0055(8) 0.0028(8) -0.0085(7)
O7 0.0202(9) 0.0174(9) 0.0217(9) 0.0008(6) 0.0040(7) 0.0017(6)
O8 0.0222(9) 0.0182(8) 0.0194(8) 0.0009(7) 0.0050(7) 0.0028(7)
O9 0.0350(11) 0.0279(9) 0.0172(9) 0.0063(8) 0.0030(8) -0.0033(8)
N1 0.0147(9) 0.0154(9) 0.0135(8) 0.0007(7) 0.0034(7) 0.0010(7)
N2 0.0207(10) 0.0150(10) 0.0182(10) 0.0006(8) 0.0048(8) 0.0012(8)
N3 0.0183(9) 0.0159(9) 0.0185(9) 0.0002(8) 0.0034(7) -0.0012(8)
N4 0.0168(9) 0.0138(9) 0.0147(9) 0.0012(7) 0.0039(7) 0.0002(7)
N5 0.0194(10) 0.0164(10) 0.0200(10) -0.0013(8) 0.0058(8) 0.0029(8)
N6 0.0175(9) 0.0147(9) 0.0238(10) -0.0014(8) 0.0044(8) -0.0009(7)
N7 0.0197(10) 0.0178(9) 0.0166(10) 0.0030(8) 0.0008(8) -0.0038(8)
C1 0.0165(11) 0.0174(10) 0.0158(11) 0.0008(9) 0.0049(9) -0.0016(9)
C2 0.0130(10) 0.0174(11) 0.0173(10) 0.0014(9) 0.0031(8) 0.0030(8)
C3 0.0161(10) 0.0225(12) 0.0185(11) 0.0036(9) 0.0048(8) 0.0029(9)
C4 0.0205(11) 0.0305(14) 0.0155(11) 0.0029(10) 0.0048(9) 0.0040(10)
C5 0.0227(13) 0.0272(13) 0.0198(13) -0.0030(10) 0.0049(10) 0.0029(10)
C6 0.0258(12) 0.0171(11) 0.0197(12) -0.0017(10) 0.0048(9) 0.0015(10)
C7 0.0172(11) 0.0188(11) 0.0163(11) 0.0017(9) 0.0023(8) 0.0009(9)
C8 0.0162(10) 0.0162(11) 0.0178(11) -0.0011(9) 0.0021(8) -0.0001(9)
C9 0.0176(11) 0.0186(11) 0.0250(12) 0.0016(10) 0.0027(9) 0.0008(9)
C10 0.0151(11) 0.0233(12) 0.0310(13) -0.0008(10) 0.0044(9) 0.0024(9)
C11 0.0213(12) 0.0228(12) 0.0260(12) 0.0003(10) 0.0083(10) -0.0032(10)
C12 0.0210(11) 0.0175(11) 0.0220(11) 0.0028(9) 0.0063(9) -0.0010(9)
C13 0.0189(11) 0.0143(10) 0.0155(11) -0.0013(9) 0.0038(8) 0.0005(9)
C14 0.0198(12) 0.0159(11) 0.0141(11) 0.0014(8) 0.0056(9) 0.0006(8)
C15 0.0236(12) 0.0153(10) 0.0169(11) 0.0000(9) 0.0064(9) -0.0018(9)
C16 0.0222(12) 0.0217(12) 0.0150(11) -0.0024(9) 0.0065(9) -0.0062(10)
C17 0.0170(10) 0.0246(12) 0.0135(10) 0.0011(9) 0.0047(8) 0.0025(9)
C18 0.0209(11) 0.0148(10) 0.0161(10) 0.0017(8) 0.0053(9) 0.0012(9)
N8 0.0335(14) 0.0441(15) 0.0284(12) -0.0003(12) 0.0086(10) 0.0080(12)
C19 0.0303(15) 0.0295(14) 0.0233(13) -0.0056(11) 0.0124(11) -0.0031(11)
C20 0.0300(14) 0.0266(14) 0.0361(15) -0.0002(12) 0.0131(12) 0.0044(11)

loop_
_atom_type_symbol
_atom_type_description
_atom_type_scat_dispersion_real
_atom_type_scat_dispersion_imag
_atom_type_scat_source
C C 0.0181 0.0091 'International Tables Vol C Tables 4.2.6.8 and 6.1.1.4'
H H 0.0000 0.0000 'International Tables Vol C Tables 4.2.6.8 and 6.1.1.4'
N N 0.0311 0.0180 'International Tables Vol C Tables 4.2.6.8 and 6.1.1.4'
O O 0.0492 0.0322 'International Tables Vol C Tables 4.2.6.8 and 6.1.1.4'
Tm Tm -8.0393 4.1821 'International Tables Vol C Tables 4.2.6.8 and 6.1.1.4'

loop_
_exptl_crystal_face_index_h
_exptl_crystal_face_index_k
_exptl_crystal_face_index_l
_exptl_crystal_face_perp_dist
2 5 0 0.4614
-2 -5 0 0.4904
-14 0 3 0.0252
14 0 -3 0.0113
2 0 17 0.0197
-2 0 -17 0.0222

loop_
_geom_angle_atom_site_label_1
_geom_angle_atom_site_label_2
_geom_angle_atom_site_label_3
_geom_angle
_geom_angle_site_symmetry_1
_geom_angle_site_symmetry_3
_geom_angle_publ_flag
O1 Tm1 O7 115.36(6) . . ?
O1 Tm1 N1 103.14(6) . . ?
O1 Tm1 N2 69.32(6) . . ?
O1 Tm1 N3 167.08(6) . . ?
O1 Tm1 N4 68.97(6) . . ?
O1 Tm1 N5 26.33(6) . . ?
O1 Tm1 N6 121.59(6) . . ?
O2 Tm1 O1 52.49(6) . . ?
O2 Tm1 O4 71.67(6) . . ?
O2 Tm1 O5 71.80(6) . . ?
O2 Tm1 O7 119.31(6) . . ?
O2 Tm1 O8 71.75(6) . . ?
O2 Tm1 N1 136.01(6) . . ?
O2 Tm1 N2 73.17(6) . . ?
O2 Tm1 N3 138.54(6) . . ?
O2 Tm1 N4 119.69(6) . . ?
O2 Tm1 N5 26.16(6) . . ?
O2 Tm1 N6 69.27(6) . . ?
O4 Tm1 O1 116.32(6) . . ?
O4 Tm1 O7 117.37(6) . . ?
O4 Tm1 N1 96.39(6) . . ?
O4 Tm1 N2 67.18(6) . . ?
O4 Tm1 N3 70.02(6) . . ?
O4 Tm1 N4 161.53(6) . . ?
O4 Tm1 N5 93.89(6) . . ?
O4 Tm1 N6 26.25(6) . . ?
O5 Tm1 O1 120.12(6) . . ?
O5 Tm1 O4 52.81(6) . . ?
O5 Tm1 O7 71.81(6) . . ?
O5 Tm1 N1 134.26(6) . . ?
O5 Tm1 N2 117.00(6) . . ?
O5 Tm1 N3 72.79(6) . . ?
O5 Tm1 N4 142.01(6) . . ?
O5 Tm1 N5 96.10(6) . . ?
O5 Tm1 N6 26.57(6) . . ?
O7 Tm1 N1 103.94(6) . . ?
O7 Tm1 N2 167.29(6) . . ?
O7 Tm1 N3 67.48(6) . . ?
O7 Tm1 N4 71.47(6) . . ?
O7 Tm1 N5 121.09(6) . . ?
O7 Tm1 N6 94.99(6) . . ?
O8 Tm1 O1 70.39(6) . . ?
O8 Tm1 O4 121.57(6) . . ?
O8 Tm1 O5 73.21(6) . . ?
O8 Tm1 O7 52.06(6) . . ?
O8 Tm1 N1 140.78(6) . . ?
O8 Tm1 N2 137.40(6) . . ?
O8 Tm1 N3 116.96(6) . . ?
O8 Tm1 N4 76.85(6) . . ?
O8 Tm1 N5 69.11(6) . . ?
O8 Tm1 N6 97.58(6) . . ?
N1 Tm1 N2 63.38(6) . . ?
N1 Tm1 N3 64.29(6) . . ?
N1 Tm1 N5 121.68(6) . . ?
N1 Tm1 N6 116.90(6) . . ?
N2 Tm1 N5 68.70(6) . . ?
N2 Tm1 N6 91.89(6) . . ?
N3 Tm1 N2 105.29(6) . . ?
N3 Tm1 N5 163.77(6) . . ?
N3 Tm1 N6 69.39(6) . . ?
N4 Tm1 N1 65.23(6) . . ?
N4 Tm1 N2 100.84(6) . . ?
N4 Tm1 N3 101.49(6) . . ?
N4 Tm1 N5 94.53(6) . . ?
N4 Tm1 N6 166.09(6) . . ?
N6 Tm1 N5 95.32(6) . . ?
N5 O1 Tm1 94.30(13) . . ?
N5 O2 Tm1 97.72(13) . . ?
N6 O4 Tm1 95.45(14) . . ?
N6 O5 Tm1 95.62(13) . . ?
N7 O7 Tm1 94.42(14) . . ?
N7 O8 Tm1 98.02(14) . . ?
C1 N1 Tm1 112.90(14) . . ?
C1 N1 C13 108.03(18) . . ?
C7 N1 Tm1 108.16(14) . . ?
C7 N1 C1 109.00(18) . . ?
C7 N1 C13 110.84(18) . . ?
C13 N1 Tm1 107.93(14) . . ?
C2 N2 Tm1 118.21(15) . . ?
C2 N2 C6 117.3(2) . . ?
C6 N2 Tm1 124.29(17) . . ?
C8 N3 Tm1 117.27(15) . . ?
C8 N3 C12 117.5(2) . . ?
C12 N3 Tm1 125.08(16) . . ?
C14 N4 Tm1 118.17(16) . . ?
C18 N4 Tm1 124.21(15) . . ?
C18 N4 C14 117.5(2) . . ?
O1 N5 Tm1 59.37(11) . . ?
O1 N5 O2 115.48(19) . . ?
O2 N5 Tm1 56.12(11) . . ?
O3 N5 Tm1 177.79(18) . . ?
O3 N5 O1 122.2(2) . . ?
O3 N5 O2 122.3(2) . . ?
O4 N6 Tm1 58.30(12) . . ?
O4 N6 O5 116.10(19) . . ?
O5 N6 Tm1 57.81(11) . . ?
O6 N6 Tm1 178.43(18) . . ?
O6 N6 O4 122.6(2) . . ?
O6 N6 O5 121.3(2) . . ?
O7 N7 Tm1 59.54(12) . . ?
O7 N7 O8 115.2(2) . . ?
O8 N7 Tm1 55.89(11) . . ?
O9 N7 Tm1 175.65(18) . . ?
O9 N7 O7 122.5(2) . . ?
O9 N7 O8 122.2(2) . . ?
N1 C1 H1A 109.5 . . ?
N1 C1 H1B 109.5 . . ?
N1 C1 C2 110.81(19) . . ?
H1A C1 H1B 108.1 . . ?
C2 C1 H1A 109.5 . . ?
C2 C1 H1B 109.5 . . ?
N2 C2 C1 116.6(2) . . ?
N2 C2 C3 123.0(2) . . ?
C3 C2 C1 120.4(2) . . ?
C2 C3 H3 120.6 . . ?
C4 C3 C2 118.8(2) . . ?
C4 C3 H3 120.6 . . ?
C3 C4 H4 120.4 . . ?
C3 C4 C5 119.1(2) . . ?
C5 C4 H4 120.4 . . ?
C4 C5 H5 120.8 . . ?
C6 C5 C4 118.4(2) . . ?
C6 C5 H5 120.8 . . ?
N2 C6 C5 123.4(2) . . ?
N2 C6 H6 118.3 . . ?
C5 C6 H6 118.3 . . ?
N1 C7 H7A 109.5 . . ?
N1 C7 H7B 109.5 . . ?
N1 C7 C8 110.90(19) . . ?
H7A C7 H7B 108.0 . . ?
C8 C7 H7A 109.5 . . ?
C8 C7 H7B 109.5 . . ?
N3 C8 C7 115.8(2) . . ?
N3 C8 C9 122.6(2) . . ?
C9 C8 C7 121.6(2) . . ?
C8 C9 H9 120.4 . . ?
C10 C9 C8 119.2(2) . . ?
C10 C9 H9 120.4 . . ?
C9 C10 H10 120.7 . . ?
C9 C10 C11 118.7(2) . . ?
C11 C10 H10 120.7 . . ?
C10 C11 H11 120.6 . . ?
C12 C11 C10 118.8(2) . . ?
C12 C11 H11 120.6 . . ?
N3 C12 C11 123.3(2) . . ?
N3 C12 H12 118.3 . . ?
C11 C12 H12 118.3 . . ?
N1 C13 H13A 109.9 . . ?
N1 C13 H13B 109.9 . . ?
N1 C13 C14 108.8(2) . . ?
H13A C13 H13B 108.3 . . ?
C14 C13 H13A 109.9 . . ?
C14 C13 H13B 109.9 . . ?
N4 C14 C13 115.5(2) . . ?
N4 C14 C15 122.8(2) . . ?
C15 C14 C13 121.7(2) . . ?
C14 C15 H15 120.5 . . ?
C16 C15 C14 118.9(2) . . ?
C16 C15 H15 120.5 . . ?
C15 C16 H16 120.6 . . ?
C15 C16 C17 118.7(2) . . ?
C17 C16 H16 120.6 . . ?
C16 C17 H17 120.6 . . ?
C18 C17 C16 118.9(2) . . ?
C18 C17 H17 120.6 . . ?
N4 C18 C17 123.0(2) . . ?
N4 C18 H18 118.5 . . ?
C17 C18 H18 118.5 . . ?
N8 C19 C20 179.2(3) . . ?
C19 C20 H20A 109.5 . . ?
C19 C20 H20B 109.5 . . ?
C19 C20 H20C 109.5 . . ?
H20A C20 H20B 109.5 . . ?
H20A C20 H20C 109.5 . . ?
H20B C20 H20C 109.5 . . ?

loop_
_geom_bond_atom_site_label_1
_geom_bond_atom_site_label_2
_geom_bond_distance
_geom_bond_site_symmetry_2
_geom_bond_publ_flag
Tm1 O1 2.4787(18) . ?
Tm1 O2 2.4066(17) . ?
Tm1 O4 2.4292(19) . ?
Tm1 O5 2.4168(17) . ?
Tm1 O7 2.490(2) . ?
Tm1 O8 2.4084(18) . ?
Tm1 N1 2.532(2) . ?
Tm1 N2 2.609(2) . ?
Tm1 N3 2.558(2) . ?
Tm1 N4 2.531(2) . ?
Tm1 N5 2.873(2) . ?
Tm1 N6 2.842(2) . ?
O1 N5 1.278(3) . ?
O2 N5 1.278(3) . ?
O3 N5 1.217(3) . ?
O4 N6 1.263(3) . ?
O5 N6 1.277(3) . ?
O6 N6 1.225(3) . ?
O7 N7 1.268(3) . ?
O8 N7 1.279(3) . ?
O9 N7 1.221(3) . ?
N1 C1 1.479(3) . ?
N1 C7 1.478(3) . ?
N1 C13 1.494(3) . ?
N2 C2 1.344(3) . ?
N2 C6 1.348(3) . ?
N3 C8 1.342(3) . ?
N3 C12 1.352(3) . ?
N4 C14 1.348(3) . ?
N4 C18 1.346(3) . ?
C1 H1A 0.9900 . ?
C1 H1B 0.9900 . ?
C1 C2 1.499(3) . ?
C2 C3 1.392(3) . ?
C3 H3 0.9500 . ?
C3 C4 1.380(4) . ?
C4 H4 0.9500 . ?
C4 C5 1.388(4) . ?
C5 H5 0.9500 . ?
C5 C6 1.387(4) . ?
C6 H6 0.9500 . ?
C7 H7A 0.9900 . ?
C7 H7B 0.9900 . ?
C7 C8 1.502(3) . ?
C8 C9 1.395(3) . ?
C9 H9 0.9500 . ?
C9 C10 1.382(4) . ?
C10 H10 0.9500 . ?
C10 C11 1.390(4) . ?
C11 H11 0.9500 . ?
C11 C12 1.379(4) . ?
C12 H12 0.9500 . ?
C13 H13A 0.9900 . ?
C13 H13B 0.9900 . ?
C13 C14 1.501(3) . ?
C14 C15 1.392(4) . ?
C15 H15 0.9500 . ?
C15 C16 1.384(4) . ?
C16 H16 0.9500 . ?
C16 C17 1.390(4) . ?
C17 H17 0.9500 . ?
C17 C18 1.387(3) . ?
C18 H18 0.9500 . ?
N8 C19 1.139(4) . ?
C19 C20 1.456(4) . ?
C20 H20A 0.9800 . ?
C20 H20B 0.9800 . ?
C20 H20C 0.9800 . ?

loop_
_geom_torsion_atom_site_label_1
_geom_torsion_atom_site_label_2
_geom_torsion_atom_site_label_3
_geom_torsion_atom_site_label_4
_geom_torsion
_geom_torsion_site_symmetry_1
_geom_torsion_site_symmetry_2
_geom_torsion_site_symmetry_3
_geom_torsion_site_symmetry_4
_geom_torsion_publ_flag
Tm1 O1 N5 O2 1.2(2) . . . . ?
Tm1 O1 N5 O3 -178.1(2) . . . . ?
Tm1 O2 N5 O1 -1.2(2) . . . . ?
Tm1 O2 N5 O3 178.1(2) . . . . ?
Tm1 O4 N6 O5 -0.9(2) . . . . ?
Tm1 O4 N6 O6 178.5(2) . . . . ?
Tm1 O5 N6 O4 0.9(2) . . . . ?
Tm1 O5 N6 O6 -178.5(2) . . . . ?
Tm1 O7 N7 O8 -4.9(2) . . . . ?
Tm1 O7 N7 O9 175.5(2) . . . . ?
Tm1 O8 N7 O7 5.1(2) . . . . ?
Tm1 O8 N7 O9 -175.3(2) . . . . ?
Tm1 N1 C1 C2 -47.1(2) . . . . ?
Tm1 N1 C7 C8 -52.4(2) . . . . ?
Tm1 N1 C13 C14 -54.6(2) . . . . ?
Tm1 N2 C2 C1 5.4(3) . . . . ?
Tm1 N2 C2 C3 -173.55(17) . . . . ?
Tm1 N2 C6 C5 173.3(2) . . . . ?
Tm1 N3 C8 C7 7.0(3) . . . . ?
Tm1 N3 C8 C9 -173.44(19) . . . . ?
Tm1 N3 C12 C11 173.99(19) . . . . ?
Tm1 N4 C14 C13 -5.9(3) . . . . ?
Tm1 N4 C14 C15 173.93(18) . . . . ?
Tm1 N4 C18 C17 -174.73(17) . . . . ?
N1 C1 C2 N2 27.1(3) . . . . ?
N1 C1 C2 C3 -153.9(2) . . . . ?
N1 C7 C8 N3 30.9(3) . . . . ?
N1 C7 C8 C9 -148.7(2) . . . . ?
N1 C13 C14 N4 41.0(3) . . . . ?
N1 C13 C14 C15 -138.8(2) . . . . ?
N2 C2 C3 C4 0.0(4) . . . . ?
N3 C8 C9 C10 -1.1(4) . . . . ?
N4 C14 C15 C16 2.1(4) . . . . ?
C1 N1 C7 C8 -175.45(19) . . . . ?
C1 N1 C13 C14 67.8(2) . . . . ?
C1 C2 C3 C4 -179.0(2) . . . . ?
C2 N2 C6 C5 -1.4(4) . . . . ?
C2 C3 C4 C5 -1.5(4) . . . . ?
C3 C4 C5 C6 1.5(4) . . . . ?
C4 C5 C6 N2 -0.1(4) . . . . ?
C6 N2 C2 C1 -179.6(2) . . . . ?
C6 N2 C2 C3 1.5(3) . . . . ?
C7 N1 C1 C2 73.1(2) . . . . ?
C7 N1 C13 C14 -172.83(19) . . . . ?
C7 C8 C9 C10 178.4(2) . . . . ?
C8 N3 C12 C11 -0.8(4) . . . . ?
C8 C9 C10 C11 -0.6(4) . . . . ?
C9 C10 C11 C12 1.5(4) . . . . ?
C10 C11 C12 N3 -0.8(4) . . . . ?
C12 N3 C8 C7 -177.8(2) . . . . ?
C12 N3 C8 C9 1.8(4) . . . . ?
C13 N1 C1 C2 -166.37(19) . . . . ?
C13 N1 C7 C8 65.8(3) . . . . ?
C13 C14 C15 C16 -178.2(2) . . . . ?
C14 N4 C18 C17 2.0(3) . . . . ?
C14 C15 C16 C17 0.0(4) . . . . ?
C15 C16 C17 C18 -0.9(3) . . . . ?
C16 C17 C18 N4 -0.1(4) . . . . ?
C18 N4 C14 C13 177.2(2) . . . . ?
C18 N4 C14 C15 -3.0(4) . . . . ?

loop_
_exptl_oxdiff_crystal_face_indexfrac_h
_exptl_oxdiff_crystal_face_indexfrac_k
_exptl_oxdiff_crystal_face_indexfrac_l
_exptl_oxdiff_crystal_face_x
_exptl_oxdiff_crystal_face_y
_exptl_oxdiff_crystal_face_z
2.4141 5.2843 -0.0448 -0.1302 -0.5416 0.8305
-2.3751 -5.2886 0.3880 0.1341 0.5580 -0.8190
-14.1339 -0.1030 3.0711 0.9472 -0.2270 -0.2263
14.1249 0.2169 -2.7988 -0.9411 0.2255 0.2518
1.8579 -0.3253 16.8107 0.1945 0.8142 0.5470
-1.9128 0.2053 -16.8100 -0.1916 -0.8020 -0.5658
